data_7013675
loop_
_publ_author_name
'Mitzel, Norbert W.'
'Lustig, Christian'
'Woski, Markus'

_publ_section_title
;
 Different modes of aggregation in organoaluminium and -gallium
 hydroxylamides.
;
_journal_issue 3
_journal_name_full 'Dalton transactions (Cambridge, England : 2003)'
_journal_page_first 397
_journal_page_last 401
_journal_paper_doi 10.1039/b311781b
_journal_year 2004
_chemical_formula_sum 'C20 H48 Ga2 N2 O2'
_chemical_formula_weight 488.04
_chemical_name_common 'Di(tert-butyl)-N,N-dimethylaminoxygallane - Dimer'
_chemical_name_systematic
;
Di(tert-butyl)-N,N-dimethylaminoxygallane - Dimer
;
_space_group_IT_number 2
_symmetry_cell_setting triclinic
_symmetry_space_group_name_Hall '-P 1'
_symmetry_space_group_name_H-M 'P -1'
_atom_sites_solution_hydrogens geom
_atom_sites_solution_primary direct
_atom_sites_solution_secondary difmap
_audit_creation_method SHELXL-97
_cell_angle_alpha 74.1676(12)
_cell_angle_beta 76.1084(9)
_cell_angle_gamma 80.8968(9)
_cell_formula_units_Z 2
_cell_length_a 8.5724(2)
_cell_length_b 11.0474(2)
_cell_length_c 14.2735(3)
_cell_measurement_reflns_used 62090
_cell_measurement_temperature 173(2)
_cell_measurement_theta_max 29.13
_cell_measurement_theta_min 2.73
_cell_volume 1256.19(5)
_computing_cell_refinement SCALEPACK
_computing_data_collection 'Nonius-DIP 2020 Software'
_computing_data_reduction 'SCALEPACK, DIPSHEL'
_computing_molecular_graphics 'SHELXTL 5.01'
_computing_publication_material 'SHELXTL 5.01'
_computing_structure_refinement 'SHELXL-97 (Sheldrick, 1997)'
_computing_structure_solution 'SHELXS-97 (Sheldrick, 1990)'
_diffrn_ambient_temperature 173(2)
_diffrn_detector_area_resol_mean '8 - 0.73'
_diffrn_measured_fraction_theta_full 0.913
_diffrn_measured_fraction_theta_max 0.913
_diffrn_measurement_device_type 'Nonius DIP 2020'
_diffrn_measurement_method 'phi scans 2.0'
_diffrn_radiation_monochromator graphite
_diffrn_radiation_source 'fine-focus sealed tube'
_diffrn_radiation_type MoK\a
_diffrn_radiation_wavelength 0.71073
_diffrn_reflns_av_R_equivalents 0.0330
_diffrn_reflns_av_sigmaI/netI 0.0284
_diffrn_reflns_limit_h_max 11
_diffrn_reflns_limit_h_min 0
_diffrn_reflns_limit_k_max 15
_diffrn_reflns_limit_k_min -14
_diffrn_reflns_limit_l_max 19
_diffrn_reflns_limit_l_min -18
_diffrn_reflns_number 62090
_diffrn_reflns_theta_full 29.13
_diffrn_reflns_theta_max 29.13
_diffrn_reflns_theta_min 2.73
_diffrn_standards_decay_% 0
_exptl_absorpt_coefficient_mu 2.160
_exptl_crystal_colour Colourless
_exptl_crystal_density_diffrn 1.290
_exptl_crystal_density_method 'not measured'
_exptl_crystal_description Block
_exptl_crystal_F_000 520
_exptl_crystal_size_max 0.20
_exptl_crystal_size_mid 0.20
_exptl_crystal_size_min 0.20
_refine_diff_density_max 2.525
_refine_diff_density_min -0.618
_refine_diff_density_rms 0.091
_refine_ls_extinction_method none
_refine_ls_goodness_of_fit_ref 1.043
_refine_ls_hydrogen_treatment refall
_refine_ls_matrix_type full
_refine_ls_number_parameters 427
_refine_ls_number_reflns 6173
_refine_ls_number_restraints 0
_refine_ls_restrained_S_all 1.043
_refine_ls_R_factor_all 0.0486
_refine_ls_R_factor_gt 0.0430
_refine_ls_shift/su_max 0.009
_refine_ls_shift/su_mean 0.001
_refine_ls_structure_factor_coef Fsqd
_refine_ls_weighting_details 'calc w=1/[\s^2^(Fo^2^)+(0.0622P)^2^+1.6245P] where P=(Fo^2^+2Fc^2^)/3'
_refine_ls_weighting_scheme calc
_refine_ls_wR_factor_gt 0.1088
_refine_ls_wR_factor_ref 0.1129
_reflns_number_gt 5515
_reflns_number_total 6173
_reflns_threshold_expression >2sigma(I)
_cod_data_source_file b311781b.txt
_cod_data_source_block woski2_(compound_4)
_cod_depositor_comments
;
The following automatic conversions were performed:
'_symmetry_cell_setting' value 'Triclinic' changed to 'triclinic'
according to '/home/saulius/struct/CIF-dictionaries/cif_core.dic'
dictionary named 'cif_core.dic' version 2.4.1 from 2010-06-29.

Automatic conversion script
Id: cif_fix_enum 1527 2010-12-29 10:47:43Z saulius 

2018-01-11
Z value and formula fixed to values more according to usual
chemical conventions.                 miguel
;
_cod_original_formula_sum 'C10 H24 Ga N O'
_cod_original_formula_weight 244.02
_cod_original_formula_units_Z 4
_cod_original_sg_symbol_H-M P-1
_cod_database_code 7013675

loop_
_symmetry_equiv_pos_as_xyz
'x, y, z'
'-x, -y, -z'

loop_
_atom_site_label
_atom_site_type_symbol
_atom_site_fract_x
_atom_site_fract_y
_atom_site_fract_z
_atom_site_U_iso_or_equiv
_atom_site_adp_type
_atom_site_occupancy
_atom_site_symmetry_multiplicity
_atom_site_calc_flag
_atom_site_refinement_flags
_atom_site_disorder_assembly
_atom_site_disorder_group
Ga1 Ga 0.32047(3) 0.14367(3) 0.222435(19) 0.02136(9) Uani 1 1 d . . .
O1 O 0.1989(2) 0.25720(17) 0.30405(13) 0.0253(4) Uani 1 1 d . . .
N1 N 0.0946(3) 0.1809(2) 0.38858(17) 0.0304(5) Uani 1 1 d . . .
C1 C 0.1365(5) 0.1929(4) 0.4782(2) 0.0492(9) Uani 1 1 d . . .
H1A H 0.239(5) 0.166(4) 0.480(3) 0.041(10) Uiso 1 1 d . . .
H1B H 0.076(6) 0.150(5) 0.534(4) 0.062(13) Uiso 1 1 d . . .
H1C H 0.111(5) 0.289(4) 0.489(3) 0.049(11) Uiso 1 1 d . . .
Ga2 Ga 0.21242(3) 0.44416(3) 0.256135(19) 0.02118(9) Uani 1 1 d . . .
O2 O 0.3277(2) 0.41548(18) 0.13031(13) 0.0267(4) Uani 1 1 d . . .
N2 N 0.4316(2) 0.3022(2) 0.12212(15) 0.0223(4) Uani 1 1 d . . .
C2 C -0.0710(4) 0.2333(4) 0.3861(3) 0.0437(8) Uani 1 1 d . . .
H2A H -0.095(5) 0.231(4) 0.323(3) 0.040(10) Uiso 1 1 d . . .
H2B H -0.090(6) 0.315(6) 0.391(4) 0.080(17) Uiso 1 1 d . . .
H2C H -0.136(5) 0.187(4) 0.432(3) 0.056(12) Uiso 1 1 d . . .
C3 C 0.5904(3) 0.3214(3) 0.1371(2) 0.0320(6) Uani 1 1 d . . .
H3A H 0.630(5) 0.404(4) 0.087(3) 0.050(11) Uiso 1 1 d . . .
H3B H 0.664(4) 0.248(4) 0.122(3) 0.039(10) Uiso 1 1 d . . .
H3C H 0.582(5) 0.331(4) 0.206(3) 0.042(10) Uiso 1 1 d . . .
C4 C 0.4532(4) 0.2980(3) 0.0172(2) 0.0322(6) Uani 1 1 d . . .
H4A H 0.508(6) 0.376(4) -0.026(3) 0.061(13) Uiso 1 1 d . . .
H4B H 0.345(4) 0.303(3) 0.002(3) 0.032(9) Uiso 1 1 d . . .
H4C H 0.529(4) 0.219(4) 0.002(3) 0.038(9) Uiso 1 1 d . . .
C11 C 0.4858(3) 0.0201(3) 0.2902(2) 0.0306(6) Uani 1 1 d . . .
C12 C 0.6073(5) -0.0411(4) 0.2129(3) 0.0465(8) Uani 1 1 d . . .
H12A H 0.674(5) -0.102(4) 0.246(3) 0.057(12) Uiso 1 1 d . . .
H12B H 0.670(5) 0.022(4) 0.155(3) 0.054(12) Uiso 1 1 d . . .
H12C H 0.540(5) -0.090(4) 0.183(3) 0.055(12) Uiso 1 1 d . . .
C13 C 0.5822(4) 0.0774(3) 0.3423(3) 0.0413(7) Uani 1 1 d . . .
H13A H 0.646(6) 0.011(5) 0.382(4) 0.080(16) Uiso 1 1 d . . .
H13B H 0.508(6) 0.122(5) 0.392(4) 0.070(15) Uiso 1 1 d . . .
H13C H 0.649(5) 0.140(4) 0.290(3) 0.057(12) Uiso 1 1 d . . .
C14 C 0.3976(5) -0.0842(4) 0.3697(3) 0.0495(9) Uani 1 1 d . . .
H14A H 0.484(5) -0.141(4) 0.395(3) 0.050(11) Uiso 1 1 d . . .
H14B H 0.343(6) -0.121(5) 0.340(4) 0.067(15) Uiso 1 1 d . . .
H14C H 0.323(6) -0.058(4) 0.419(3) 0.058(13) Uiso 1 1 d . . .
C15 C 0.1718(3) 0.0783(3) 0.1601(2) 0.0282(5) Uani 1 1 d . . .
C16 C 0.0724(4) -0.0186(3) 0.2418(3) 0.0409(7) Uani 1 1 d . . .
H16A H 0.001(5) -0.041(4) 0.209(3) 0.045(11) Uiso 1 1 d . . .
H16B H 0.012(5) 0.011(4) 0.294(3) 0.055(12) Uiso 1 1 d . . .
H16C H 0.168(6) -0.098(5) 0.273(4) 0.080(16) Uiso 1 1 d . . .
C17 C 0.0521(4) 0.1827(3) 0.1137(3) 0.0390(7) Uani 1 1 d . . .
H17A H -0.019(6) 0.139(5) 0.091(4) 0.075(15) Uiso 1 1 d . . .
H17B H 0.107(5) 0.247(4) 0.059(3) 0.049(11) Uiso 1 1 d . . .
H17C H -0.017(5) 0.231(4) 0.166(3) 0.055(12) Uiso 1 1 d . . .
C18 C 0.2673(4) 0.0096(4) 0.0806(3) 0.0420(7) Uani 1 1 d . . .
H18A H 0.192(5) -0.024(4) 0.053(3) 0.042(10) Uiso 1 1 d . . .
H18B H 0.335(5) -0.072(5) 0.106(3) 0.058(13) Uiso 1 1 d . . .
H18C H 0.333(5) 0.065(4) 0.028(3) 0.056(12) Uiso 1 1 d . . .
C21 C 0.0189(3) 0.5571(3) 0.2132(2) 0.0265(5) Uani 1 1 d . . .
C22 C -0.1099(4) 0.5988(4) 0.2963(3) 0.0421(7) Uani 1 1 d . . .
H22A H -0.192(6) 0.666(4) 0.266(3) 0.060(13) Uiso 1 1 d . . .
H22B H -0.059(5) 0.640(4) 0.333(3) 0.051(11) Uiso 1 1 d . . .
H22C H -0.165(5) 0.529(4) 0.344(4) 0.059(13) Uiso 1 1 d . . .
C23 C 0.0894(4) 0.6763(3) 0.1419(3) 0.0413(7) Uani 1 1 d . . .
H23A H 0.003(5) 0.730(4) 0.118(3) 0.043(10) Uiso 1 1 d . . .
H23B H 0.171(6) 0.657(5) 0.085(4) 0.065(14) Uiso 1 1 d . . .
H23C H 0.147(5) 0.724(4) 0.183(3) 0.060(13) Uiso 1 1 d . . .
C24 C -0.0636(4) 0.4990(3) 0.1543(3) 0.0398(7) Uani 1 1 d . . .
H24A H -0.144(6) 0.568(5) 0.122(4) 0.067(14) Uiso 1 1 d . . .
H24B H -0.123(5) 0.422(4) 0.202(3) 0.040(10) Uiso 1 1 d . . .
H24C H 0.021(6) 0.470(5) 0.099(4) 0.068(14) Uiso 1 1 d . . .
C25 C 0.3440(3) 0.5059(3) 0.33207(19) 0.0264(5) Uani 1 1 d . . .
C26 C 0.4522(4) 0.6021(3) 0.2561(3) 0.0361(6) Uani 1 1 d . . .
H26A H 0.503(5) 0.639(4) 0.295(3) 0.040(10) Uiso 1 1 d . . .
H26B H 0.385(6) 0.673(5) 0.221(3) 0.064(14) Uiso 1 1 d . . .
H26C H 0.543(5) 0.563(4) 0.210(3) 0.041(10) Uiso 1 1 d . . .
C27 C 0.4522(5) 0.4056(4) 0.3911(3) 0.0416(7) Uani 1 1 d . . .
H27A H 0.508(5) 0.444(4) 0.423(3) 0.053(12) Uiso 1 1 d . . .
H27B H 0.529(5) 0.361(4) 0.347(3) 0.048(11) Uiso 1 1 d . . .
H27C H 0.391(5) 0.345(4) 0.442(3) 0.057(12) Uiso 1 1 d . . .
C28 C 0.2294(4) 0.5764(3) 0.4046(2) 0.0364(6) Uani 1 1 d . . .
H28A H 0.289(5) 0.608(4) 0.438(3) 0.048(11) Uiso 1 1 d . . .
H28B H 0.152(5) 0.523(4) 0.452(3) 0.046(11) Uiso 1 1 d . . .
H28C H 0.165(5) 0.648(4) 0.371(3) 0.044(11) Uiso 1 1 d . . .

loop_
_atom_site_aniso_label
_atom_site_aniso_U_11
_atom_site_aniso_U_22
_atom_site_aniso_U_33
_atom_site_aniso_U_23
_atom_site_aniso_U_13
_atom_site_aniso_U_12
Ga1 0.02169(14) 0.02178(15) 0.01891(14) -0.00452(11) -0.00175(10) -0.00185(10)
O1 0.0297(9) 0.0228(9) 0.0183(8) -0.0041(7) 0.0052(7) -0.0049(7)
N1 0.0336(12) 0.0270(11) 0.0222(10) -0.0006(9) 0.0060(9) -0.0061(9)
C1 0.057(2) 0.060(2) 0.0228(14) -0.0040(15) -0.0015(14) -0.0036(18)
Ga2 0.01943(14) 0.02322(15) 0.02040(14) -0.00598(11) -0.00258(10) -0.00194(10)
O2 0.0291(9) 0.0230(9) 0.0219(8) -0.0034(7) 0.0005(7) 0.0029(7)
N2 0.0200(9) 0.0222(10) 0.0210(9) -0.0042(8) 0.0009(7) -0.0007(7)
C2 0.0310(15) 0.050(2) 0.0406(18) -0.0069(16) 0.0101(13) -0.0116(14)
C3 0.0231(12) 0.0311(14) 0.0393(15) -0.0069(13) -0.0042(11) -0.0026(10)
C4 0.0398(15) 0.0333(15) 0.0210(12) -0.0078(11) 0.0026(10) -0.0080(12)
C11 0.0318(13) 0.0271(13) 0.0303(13) -0.0019(11) -0.0107(10) 0.0022(10)
C12 0.0433(18) 0.0409(18) 0.052(2) -0.0155(17) -0.0099(15) 0.0147(15)
C13 0.0438(17) 0.0380(17) 0.0444(18) -0.0055(15) -0.0234(15) 0.0029(14)
C14 0.057(2) 0.0341(17) 0.047(2) 0.0078(16) -0.0117(18) -0.0067(16)
C15 0.0261(12) 0.0319(13) 0.0287(12) -0.0101(11) -0.0043(10) -0.0061(10)
C16 0.0406(17) 0.0373(17) 0.0429(17) -0.0080(15) 0.0012(14) -0.0170(13)
C17 0.0385(16) 0.0397(17) 0.0426(17) -0.0088(15) -0.0171(13) -0.0041(13)
C18 0.0437(17) 0.0460(19) 0.0434(17) -0.0263(16) -0.0011(14) -0.0102(15)
C21 0.0222(11) 0.0274(12) 0.0299(12) -0.0076(11) -0.0080(9) 0.0023(9)
C22 0.0304(15) 0.0474(19) 0.0468(18) -0.0186(16) -0.0055(13) 0.0100(13)
C23 0.0403(17) 0.0277(14) 0.0489(19) 0.0030(14) -0.0128(14) 0.0003(12)
C24 0.0351(15) 0.0424(18) 0.0480(18) -0.0131(15) -0.0222(14) 0.0027(13)
C25 0.0258(12) 0.0317(13) 0.0258(12) -0.0118(11) -0.0069(9) -0.0038(10)
C26 0.0319(14) 0.0390(16) 0.0408(16) -0.0135(14) -0.0046(12) -0.0107(12)
C27 0.0450(18) 0.0459(19) 0.0410(17) -0.0134(16) -0.0241(15) 0.0024(15)
C28 0.0379(16) 0.0419(17) 0.0350(15) -0.0213(14) -0.0041(12) -0.0042(13)

loop_
_atom_type_symbol
_atom_type_description
_atom_type_scat_dispersion_real
_atom_type_scat_dispersion_imag
_atom_type_scat_source
C C 0.0033 0.0016 'International Tables Vol C Tables 4.2.6.8 and 6.1.1.4'
H H 0.0000 0.0000 'International Tables Vol C Tables 4.2.6.8 and 6.1.1.4'
N N 0.0061 0.0033 'International Tables Vol C Tables 4.2.6.8 and 6.1.1.4'
O O 0.0106 0.0060 'International Tables Vol C Tables 4.2.6.8 and 6.1.1.4'
Ga Ga 0.2307 1.6083 'International Tables Vol C Tables 4.2.6.8 and 6.1.1.4'

loop_
_geom_angle_atom_site_label_1
_geom_angle_atom_site_label_2
_geom_angle_atom_site_label_3
_geom_angle
_geom_angle_site_symmetry_1
_geom_angle_site_symmetry_3
_geom_angle_publ_flag
O1 Ga1 C15 110.90(10) . . ?
O1 Ga1 C11 112.27(10) . . ?
C15 Ga1 C11 119.38(12) . . ?
O1 Ga1 N2 88.25(8) . . ?
C15 Ga1 N2 111.37(10) . . ?
C11 Ga1 N2 110.41(10) . . ?
N1 O1 Ga1 107.03(14) . . ?
N1 O1 Ga2 132.07(15) . . ?
Ga1 O1 Ga2 120.40(8) . . ?
C2 N1 C1 109.8(3) . . ?
C2 N1 O1 107.6(2) . . ?
C1 N1 O1 107.1(2) . . ?
N1 C1 H1A 112(3) . . ?
N1 C1 H1B 113(3) . . ?
H1A C1 H1B 108(4) . . ?
N1 C1 H1C 114(2) . . ?
H1A C1 H1C 109(3) . . ?
H1B C1 H1C 101(4) . . ?
O2 Ga2 O1 87.61(7) . . ?
O2 Ga2 C21 99.56(10) . . ?
O1 Ga2 C21 118.90(10) . . ?
O2 Ga2 C25 115.15(10) . . ?
O1 Ga2 C25 111.71(10) . . ?
C21 Ga2 C25 118.75(11) . . ?
N2 O2 Ga2 122.14(14) . . ?
O2 N2 C4 104.84(19) . . ?
O2 N2 C3 106.7(2) . . ?
C4 N2 C3 107.3(2) . . ?
O2 N2 Ga1 109.50(13) . . ?
C4 N2 Ga1 112.07(17) . . ?
C3 N2 Ga1 115.74(16) . . ?
N1 C2 H2A 109(2) . . ?
N1 C2 H2B 113(3) . . ?
H2A C2 H2B 108(4) . . ?
N1 C2 H2C 110(3) . . ?
H2A C2 H2C 106(4) . . ?
H2B C2 H2C 111(4) . . ?
N2 C3 H3A 109(2) . . ?
N2 C3 H3B 106(2) . . ?
H3A C3 H3B 109(3) . . ?
N2 C3 H3C 111(2) . . ?
H3A C3 H3C 108(3) . . ?
H3B C3 H3C 114(3) . . ?
N2 C4 H4A 108(3) . . ?
N2 C4 H4B 108(2) . . ?
H4A C4 H4B 109(3) . . ?
N2 C4 H4C 112(2) . . ?
H4A C4 H4C 107(3) . . ?
H4B C4 H4C 113(3) . . ?
C14 C11 C13 106.9(3) . . ?
C14 C11 C12 108.4(3) . . ?
C13 C11 C12 108.0(3) . . ?
C14 C11 Ga1 108.5(2) . . ?
C13 C11 Ga1 115.2(2) . . ?
C12 C11 Ga1 109.6(2) . . ?
C11 C12 H12A 108(3) . . ?
C11 C12 H12B 114(3) . . ?
H12A C12 H12B 112(4) . . ?
C11 C12 H12C 107(2) . . ?
H12A C12 H12C 106(4) . . ?
H12B C12 H12C 108(3) . . ?
C11 C13 H13A 110(3) . . ?
C11 C13 H13B 111(3) . . ?
H13A C13 H13B 105(4) . . ?
C11 C13 H13C 108(3) . . ?
H13A C13 H13C 114(4) . . ?
H13B C13 H13C 109(4) . . ?
C11 C14 H14A 103(3) . . ?
C11 C14 H14B 108(3) . . ?
H14A C14 H14B 112(4) . . ?
C11 C14 H14C 116(3) . . ?
H14A C14 H14C 112(4) . . ?
H14B C14 H14C 106(4) . . ?
C17 C15 C18 108.9(3) . . ?
C17 C15 C16 107.4(3) . . ?
C18 C15 C16 107.1(3) . . ?
C17 C15 Ga1 113.0(2) . . ?
C18 C15 Ga1 111.7(2) . . ?
C16 C15 Ga1 108.5(2) . . ?
C15 C16 H16A 104(2) . . ?
C15 C16 H16B 115(3) . . ?
H16A C16 H16B 108(4) . . ?
C15 C16 H16C 105(3) . . ?
H16A C16 H16C 118(4) . . ?
H16B C16 H16C 107(4) . . ?
C15 C17 H17A 106(3) . . ?
C15 C17 H17B 112(2) . . ?
H17A C17 H17B 112(4) . . ?
C15 C17 H17C 111(2) . . ?
H17A C17 H17C 110(4) . . ?
H17B C17 H17C 106(3) . . ?
C15 C18 H18A 110(2) . . ?
C15 C18 H18B 116(3) . . ?
H18A C18 H18B 100(3) . . ?
C15 C18 H18C 111(3) . . ?
H18A C18 H18C 110(3) . . ?
H18B C18 H18C 110(4) . . ?
C24 C21 C22 108.4(3) . . ?
C24 C21 C23 107.3(3) . . ?
C22 C21 C23 107.6(3) . . ?
C24 C21 Ga2 112.34(19) . . ?
C22 C21 Ga2 116.0(2) . . ?
C23 C21 Ga2 104.67(19) . . ?
C21 C22 H22A 110(3) . . ?
C21 C22 H22B 109(2) . . ?
H22A C22 H22B 106(3) . . ?
C21 C22 H22C 114(3) . . ?
H22A C22 H22C 110(4) . . ?
H22B C22 H22C 108(4) . . ?
C21 C23 H23A 107(2) . . ?
C21 C23 H23B 112(3) . . ?
H23A C23 H23B 109(4) . . ?
C21 C23 H23C 109(2) . . ?
H23A C23 H23C 111(3) . . ?
H23B C23 H23C 109(4) . . ?
C21 C24 H24A 108(3) . . ?
C21 C24 H24B 110(2) . . ?
H24A C24 H24B 111(3) . . ?
C21 C24 H24C 109(3) . . ?
H24A C24 H24C 109(4) . . ?
H24B C24 H24C 110(4) . . ?
C27 C25 C28 107.8(3) . . ?
C27 C25 C26 107.8(3) . . ?
C28 C25 C26 107.3(3) . . ?
C27 C25 Ga2 116.8(2) . . ?
C28 C25 Ga2 109.19(18) . . ?
C26 C25 Ga2 107.57(18) . . ?
C25 C26 H26A 106(2) . . ?
C25 C26 H26B 110(3) . . ?
H26A C26 H26B 106(3) . . ?
C25 C26 H26C 114(2) . . ?
H26A C26 H26C 106(3) . . ?
H26B C26 H26C 114(3) . . ?
C25 C27 H27A 110(3) . . ?
C25 C27 H27B 110(2) . . ?
H27A C27 H27B 110(4) . . ?
C25 C27 H27C 112(3) . . ?
H27A C27 H27C 106(4) . . ?
H27B C27 H27C 108(4) . . ?
C25 C28 H28A 110(3) . . ?
C25 C28 H28B 112(2) . . ?
H28A C28 H28B 111(3) . . ?
C25 C28 H28C 113(2) . . ?
H28A C28 H28C 107(3) . . ?
H28B C28 H28C 105(3) . . ?

loop_
_geom_bond_atom_site_label_1
_geom_bond_atom_site_label_2
_geom_bond_distance
_geom_bond_site_symmetry_2
_geom_bond_publ_flag
Ga1 O1 1.9537(19) . ?
Ga1 C15 2.031(3) . ?
Ga1 C11 2.032(3) . ?
Ga1 N2 2.128(2) . ?
O1 N1 1.460(3) . ?
O1 Ga2 2.0036(18) . ?
N1 C2 1.451(4) . ?
N1 C1 1.453(4) . ?
C1 H1A 0.88(4) . ?
C1 H1B 0.89(5) . ?
C1 H1C 1.10(4) . ?
Ga2 O2 1.9135(18) . ?
Ga2 C21 2.025(2) . ?
Ga2 C25 2.036(3) . ?
O2 N2 1.432(3) . ?
N2 C4 1.477(3) . ?
N2 C3 1.483(3) . ?
C2 H2A 0.98(4) . ?
C2 H2B 0.91(6) . ?
C2 H2C 0.86(5) . ?
C3 H3A 1.05(4) . ?
C3 H3B 0.98(4) . ?
C3 H3C 1.00(4) . ?
C4 H4A 1.03(5) . ?
C4 H4B 0.99(4) . ?
C4 H4C 1.04(4) . ?
C11 C14 1.529(4) . ?
C11 C13 1.535(5) . ?
C11 C12 1.547(4) . ?
C12 H12A 0.91(5) . ?
C12 H12B 1.02(5) . ?
C12 H12C 1.08(5) . ?
C13 H13A 0.97(6) . ?
C13 H13B 1.01(5) . ?
C13 H13C 1.00(5) . ?
C14 H14A 0.97(4) . ?
C14 H14B 0.90(5) . ?
C14 H14C 0.90(5) . ?
C15 C17 1.535(4) . ?
C15 C18 1.536(4) . ?
C15 C16 1.537(4) . ?
C16 H16A 0.95(4) . ?
C16 H16B 0.91(5) . ?
C16 H16C 1.17(5) . ?
C17 H17A 0.99(5) . ?
C17 H17B 0.98(4) . ?
C17 H17C 1.05(5) . ?
C18 H18A 1.00(4) . ?
C18 H18B 1.02(5) . ?
C18 H18C 0.95(5) . ?
C21 C24 1.531(4) . ?
C21 C22 1.532(4) . ?
C21 C23 1.536(4) . ?
C22 H22A 1.02(5) . ?
C22 H22B 0.99(4) . ?
C22 H22C 0.98(5) . ?
C23 H23A 0.94(4) . ?
C23 H23B 0.98(5) . ?
C23 H23C 1.12(5) . ?
C24 H24A 1.03(5) . ?
C24 H24B 1.05(4) . ?
C24 H24C 1.02(5) . ?
C25 C27 1.530(4) . ?
C25 C28 1.534(4) . ?
C25 C26 1.538(4) . ?
C26 H26A 0.98(4) . ?
C26 H26B 0.98(5) . ?
C26 H26C 1.01(4) . ?
C27 H27A 0.95(4) . ?
C27 H27B 0.98(4) . ?
C27 H27C 0.95(5) . ?
C28 H28A 0.93(4) . ?
C28 H28B 0.97(4) . ?
C28 H28C 0.97(4) . ?

loop_
_geom_torsion_atom_site_label_1
_geom_torsion_atom_site_label_2
_geom_torsion_atom_site_label_3
_geom_torsion_atom_site_label_4
_geom_torsion
_geom_torsion_site_symmetry_1
_geom_torsion_site_symmetry_2
_geom_torsion_site_symmetry_3
_geom_torsion_site_symmetry_4
_geom_torsion_publ_flag
C15 Ga1 O1 N1 66.76(17) . . . . ?
C11 Ga1 O1 N1 -69.61(18) . . . . ?
N2 Ga1 O1 N1 179.01(16) . . . . ?
C15 Ga1 O1 Ga2 -106.09(13) . . . . ?
C11 Ga1 O1 Ga2 117.53(13) . . . . ?
N2 Ga1 O1 Ga2 6.15(11) . . . . ?
Ga1 O1 N1 C2 -120.7(2) . . . . ?
Ga2 O1 N1 C2 51.0(3) . . . . ?
Ga1 O1 N1 C1 121.3(2) . . . . ?
Ga2 O1 N1 C1 -67.1(3) . . . . ?
N1 O1 Ga2 O2 -161.8(2) . . . . ?
Ga1 O1 Ga2 O2 9.01(11) . . . . ?
N1 O1 Ga2 C21 -62.2(2) . . . . ?
Ga1 O1 Ga2 C21 108.61(13) . . . . ?
N1 O1 Ga2 C25 82.0(2) . . . . ?
Ga1 O1 Ga2 C25 -107.17(13) . . . . ?
O1 Ga2 O2 N2 -32.30(17) . . . . ?
C21 Ga2 O2 N2 -151.22(18) . . . . ?
C25 Ga2 O2 N2 80.62(19) . . . . ?
Ga2 O2 N2 C4 162.23(17) . . . . ?
Ga2 O2 N2 C3 -84.1(2) . . . . ?
Ga2 O2 N2 Ga1 41.8(2) . . . . ?
O1 Ga1 N2 O2 -25.35(15) . . . . ?
C15 Ga1 N2 O2 86.45(17) . . . . ?
C11 Ga1 N2 O2 -138.51(16) . . . . ?
O1 Ga1 N2 C4 -141.25(18) . . . . ?
C15 Ga1 N2 C4 -29.5(2) . . . . ?
C11 Ga1 N2 C4 105.59(19) . . . . ?
O1 Ga1 N2 C3 95.3(2) . . . . ?
C15 Ga1 N2 C3 -152.95(19) . . . . ?
C11 Ga1 N2 C3 -17.9(2) . . . . ?
O1 Ga1 C11 C14 76.9(3) . . . . ?
C15 Ga1 C11 C14 -55.4(3) . . . . ?
N2 Ga1 C11 C14 173.7(2) . . . . ?
O1 Ga1 C11 C13 -42.8(3) . . . . ?
C15 Ga1 C11 C13 -175.1(2) . . . . ?
N2 Ga1 C11 C13 53.9(3) . . . . ?
O1 Ga1 C11 C12 -164.8(2) . . . . ?
C15 Ga1 C11 C12 62.9(3) . . . . ?
N2 Ga1 C11 C12 -68.1(2) . . . . ?
O1 Ga1 C15 C17 46.1(2) . . . . ?
C11 Ga1 C15 C17 179.0(2) . . . . ?
N2 Ga1 C15 C17 -50.5(2) . . . . ?
O1 Ga1 C15 C18 169.3(2) . . . . ?
C11 Ga1 C15 C18 -57.9(3) . . . . ?
N2 Ga1 C15 C18 72.7(2) . . . . ?
O1 Ga1 C15 C16 -73.0(2) . . . . ?
C11 Ga1 C15 C16 59.9(2) . . . . ?
N2 Ga1 C15 C16 -169.53(19) . . . . ?
O2 Ga2 C21 C24 52.5(2) . . . . ?
O1 Ga2 C21 C24 -40.1(2) . . . . ?
C25 Ga2 C21 C24 178.2(2) . . . . ?
O2 Ga2 C21 C22 178.0(2) . . . . ?
O1 Ga2 C21 C22 85.4(2) . . . . ?
C25 Ga2 C21 C22 -56.3(3) . . . . ?
O2 Ga2 C21 C23 -63.6(2) . . . . ?
O1 Ga2 C21 C23 -156.16(19) . . . . ?
C25 Ga2 C21 C23 62.1(2) . . . . ?
O2 Ga2 C25 C27 -81.1(2) . . . . ?
O1 Ga2 C25 C27 16.8(3) . . . . ?
C21 Ga2 C25 C27 161.1(2) . . . . ?
O2 Ga2 C25 C28 156.32(19) . . . . ?
O1 Ga2 C25 C28 -105.8(2) . . . . ?
C21 Ga2 C25 C28 38.5(2) . . . . ?
O2 Ga2 C25 C26 40.2(2) . . . . ?
O1 Ga2 C25 C26 138.06(19) . . . . ?
C21 Ga2 C25 C26 -77.7(2) . . . . ?
